data_2244041
loop_
_publ_author_name
'Pintro, Chirs J.'
'Long, Analeece K.'
'Amonette, Allison J.'
'Lobue, James M.'
'Padgett, Clifford W.'

_publ_section_title
;
 Crystal structures and Hirshfeld surface analysis of
 5-amino-1-(4-methoxyphenyl)pyrazole-4-carboxylic acid and
 5-amino-3-(4-methoxyphenyl)isoxazole
;
_journal_coeditor_code HB8013
_journal_issue 3
_journal_name_full 'Acta Crystallographica Section E'
_journal_page_first 336
_journal_page_last 339
_journal_paper_doi 10.1107/S2056989022001827
_journal_volume 78
_journal_year 2022
_chemical_formula_iupac 'C11 H11 N3 O3'
_chemical_formula_moiety 'C11 H11 N3 O3'
_chemical_formula_sum 'C11 H11 N3 O3'
_chemical_formula_weight 233.23
_chemical_name_systematic
;
5-Amino-1-(4-methoxyphenyl)pyrazole-4-carboxylic acid
;
_space_group_crystal_system monoclinic
_space_group_IT_number 14
_space_group_name_Hall '-P 2yn'
_space_group_name_H-M_alt 'P 1 21/n 1'
_atom_sites_solution_hydrogens mixed
_atom_sites_solution_primary dual
_audit_creation_method
;
Olex2 1.3
(compiled 2020.11.12 svn.r5f609507 for OlexSys, GUI svn.r6272)
;
_cell_angle_alpha 90
_cell_angle_beta 90.189(9)
_cell_angle_gamma 90
_cell_formula_units_Z 4
_cell_length_a 3.9608(4)
_cell_length_b 24.104(3)
_cell_length_c 11.1762(10)
_cell_measurement_reflns_used 1271
_cell_measurement_temperature 170
_cell_measurement_theta_max 23.6510
_cell_measurement_theta_min 2.0010
_cell_volume 1067.0(2)
_computing_cell_refinement
;
CrysAlisPro (Rigaku OD, 2018)
;
_computing_data_collection
;
CrysAlisPro (Rigaku OD, 2018)
;
_computing_data_reduction
;
CrysAlisPro (Rigaku OD, 2018)
;
_computing_molecular_graphics
;
<i>OLEX2</i> (Dolomanov <i>et al.</i>,  2009)
;
_computing_publication_material
;
<i>OLEX2</i>  (Dolomanov <i>et al.</i>,  2009)
;
_computing_structure_refinement
;
<i>SHELXL2018/1</i> (Sheldrick, 2015b)
;
_computing_structure_solution
;
<i>SHELXT2014/5</i> (Sheldrick, 2015a)
;
_diffrn_ambient_temperature 170
_diffrn_detector 'Rigaku XtaLAB area detector'
_diffrn_detector_area_resol_mean 13.6612
_diffrn_measured_fraction_theta_full 0.999
_diffrn_measured_fraction_theta_max 0.976
_diffrn_measurement_device 'two-circle diffractometer'
_diffrn_measurement_device_type 'Rigaku XtaLAB mini'
_diffrn_measurement_method 'profile data from \w-scans'
_diffrn_radiation_monochromator 'Graphite Monochromator'
_diffrn_radiation_probe x-ray
_diffrn_radiation_type MoK\a
_diffrn_radiation_wavelength 0.71073
_diffrn_reflns_av_R_equivalents 0.0321
_diffrn_reflns_av_unetI/netI 0.0363
_diffrn_reflns_limit_h_max 5
_diffrn_reflns_limit_h_min -5
_diffrn_reflns_limit_k_max 33
_diffrn_reflns_limit_k_min -33
_diffrn_reflns_limit_l_max 14
_diffrn_reflns_limit_l_min -15
_diffrn_reflns_number 8175
_diffrn_reflns_theta_full 25.242
_diffrn_reflns_theta_max 29.570
_diffrn_reflns_theta_min 2.009
_diffrn_source 'Sealed Tube'
_exptl_absorpt_coefficient_mu 0.109
_exptl_absorpt_correction_T_max 1.00000
_exptl_absorpt_correction_T_min 0.97454
_exptl_absorpt_correction_type multi-scan
_exptl_absorpt_process_details
;
(CrysalisPro; Rigaku OD, 2018)
;
_exptl_crystal_colour 'clear colourless'
_exptl_crystal_density_diffrn 1.452
_exptl_crystal_description block
_exptl_crystal_F_000 488
_exptl_crystal_size_max 0.5
_exptl_crystal_size_mid 0.2
_exptl_crystal_size_min 0.2
_refine_diff_density_max 0.162
_refine_diff_density_min -0.186
_refine_ls_extinction_coef 0.017(3)
_refine_ls_extinction_expression Fc^*^=kFc[1+0.001xFc^2^\l^3^/sin(2\q)]^-1/4^
_refine_ls_extinction_method
;
SHELXL2018/1 (Sheldrick, 2015b)
;
_refine_ls_goodness_of_fit_ref 1.029
_refine_ls_hydrogen_treatment mixed
_refine_ls_matrix_type full
_refine_ls_number_parameters 168
_refine_ls_number_reflns 2937
_refine_ls_number_restraints 1
_refine_ls_restrained_S_all 1.030
_refine_ls_R_factor_all 0.0971
_refine_ls_R_factor_gt 0.0492
_refine_ls_shift/su_max 0.000
_refine_ls_shift/su_mean 0.000
_refine_ls_structure_factor_coef Fsqd
_refine_ls_weighting_details 'w=1/[\s^2^(Fo^2^)+(0.0600P)^2^+0.1763P] where P=(Fo^2^+2Fc^2^)/3'
_refine_ls_weighting_scheme calc
_refine_ls_wR_factor_gt 0.1190
_refine_ls_wR_factor_ref 0.1545
_reflns_number_gt 1667
_reflns_number_total 2937
_reflns_threshold_expression 'I > 2\s(I)'
_cod_data_source_file hb8013sup1.cif
_cod_data_source_block I
_cod_database_code 2244041
_shelx_space_group_comment
;
The symmetry employed for this shelxl refinement is uniquely defined
by the following loop, which should always be used as a source of
symmetry information in preference to the above space-group names.
They are only intended as comments.
;
_shelx_estimated_absorpt_t_min 0.948
_shelx_estimated_absorpt_t_max 0.979

loop_
_space_group_symop_operation_xyz
'x, y, z'
'-x+1/2, y+1/2, -z+1/2'
'-x, -y, -z'
'x-1/2, -y-1/2, z-1/2'

loop_
_atom_site_type_symbol
_atom_site_label
_atom_site_fract_x
_atom_site_fract_y
_atom_site_fract_z
_atom_site_U_iso_or_equiv
_atom_site_adp_type
_atom_site_calc_flag
_atom_site_occupancy
_atom_site_disorder_assembly
_atom_site_disorder_group
O O1 0.3397(4) 0.03421(7) 0.62727(13) 0.0697(5) Uani d 1 . .
H H1 0.370(8) 0.0005(8) 0.594(2) 0.113(11) Uiso d 1 . .
C C1 0.2875(5) 0.14586(10) 0.72321(18) 0.0595(5) Uani d 1 . .
H H1A 0.208584 0.120332 0.781520 0.071 Uiso calc 1 . .
N N1 0.4218(4) 0.22042(7) 0.63223(12) 0.0495(4) Uani d 1 . .
C C2 0.4182(5) 0.12959(8) 0.61090(17) 0.0519(5) Uani d 1 . .
O O2 0.5820(4) 0.06706(6) 0.46040(12) 0.0648(4) Uani d 1 . .
N N2 0.2864(5) 0.19977(8) 0.73857(14) 0.0608(5) Uani d 1 . .
O O3 0.5775(4) 0.44729(6) 0.57003(13) 0.0699(5) Uani d 1 . .
C C3 0.5066(4) 0.17936(8) 0.55617(15) 0.0463(4) Uani d 1 . .
N N3 0.6542(5) 0.18839(9) 0.44896(14) 0.0573(5) Uani d 1 . .
H H3A 0.704(5) 0.1581(9) 0.4099(19) 0.060(6) Uiso d 1 . .
H H3B 0.692(6) 0.2227(10) 0.422(2) 0.070(7) Uiso d 1 . .
C C4 0.4535(5) 0.07533(9) 0.56133(17) 0.0545(5) Uani d 1 . .
C C5 0.4620(4) 0.27870(8) 0.61733(15) 0.0462(4) Uani d 1 . .
C C6 0.3325(5) 0.30549(8) 0.51751(15) 0.0495(5) Uani d 1 . .
H H6 0.215830 0.285018 0.457648 0.059 Uiso calc 1 . .
C C7 0.3738(5) 0.36188(9) 0.50557(16) 0.0522(5) Uani d 1 . .
H H7 0.285859 0.380302 0.437091 0.063 Uiso calc 1 . .
C C8 0.5434(5) 0.39210(8) 0.59310(16) 0.0504(5) Uani d 1 . .
C C9 0.6654(5) 0.36518(8) 0.69428(16) 0.0524(5) Uani d 1 . .
H H9 0.774143 0.385704 0.755892 0.063 Uiso calc 1 . .
C C10 0.6278(5) 0.30858(8) 0.70480(15) 0.0505(5) Uani d 1 . .
H H10 0.716871 0.289972 0.772872 0.061 Uiso calc 1 . .
C C11 0.7499(6) 0.48080(10) 0.6567(2) 0.0770(7) Uani d 1 . .
H H11A 0.979212 0.466515 0.668620 0.115 Uiso calc 1 . .
H H11B 0.627391 0.479613 0.732705 0.115 Uiso calc 1 . .
H H11C 0.761020 0.519180 0.628081 0.115 Uiso calc 1 . .

loop_
_atom_site_aniso_label
_atom_site_aniso_U_11
_atom_site_aniso_U_22
_atom_site_aniso_U_33
_atom_site_aniso_U_12
_atom_site_aniso_U_13
_atom_site_aniso_U_23
O1 0.0905(12) 0.0604(10) 0.0584(9) -0.0021(9) 0.0143(8) 0.0150(7)
C1 0.0614(12) 0.0677(14) 0.0495(11) -0.0015(10) 0.0083(9) 0.0107(9)
N1 0.0505(9) 0.0608(10) 0.0373(8) -0.0023(7) 0.0036(7) 0.0019(6)
C2 0.0491(11) 0.0609(12) 0.0457(10) -0.0016(9) -0.0010(8) 0.0053(8)
O2 0.0815(11) 0.0609(9) 0.0521(8) -0.0018(7) 0.0098(7) 0.0048(6)
N2 0.0691(11) 0.0708(12) 0.0427(8) -0.0016(9) 0.0140(8) 0.0069(7)
O3 0.0846(11) 0.0573(9) 0.0678(9) -0.0025(8) -0.0131(8) -0.0037(7)
C3 0.0403(9) 0.0623(12) 0.0362(8) -0.0017(8) -0.0026(7) 0.0013(8)
N3 0.0731(12) 0.0585(11) 0.0402(9) -0.0022(9) 0.0104(8) 0.0009(8)
C4 0.0528(11) 0.0610(13) 0.0495(11) 0.0002(9) -0.0029(9) 0.0104(9)
C5 0.0404(9) 0.0593(11) 0.0390(9) -0.0021(8) 0.0038(7) -0.0005(7)
C6 0.0468(10) 0.0638(12) 0.0379(9) -0.0034(9) -0.0023(8) -0.0026(8)
C7 0.0511(11) 0.0647(13) 0.0409(9) 0.0033(9) -0.0025(8) 0.0011(8)
C8 0.0480(10) 0.0576(12) 0.0455(10) 0.0026(8) 0.0030(8) -0.0053(8)
C9 0.0495(11) 0.0664(13) 0.0413(9) 0.0001(9) -0.0026(8) -0.0091(8)
C10 0.0483(10) 0.0669(13) 0.0364(9) 0.0025(9) -0.0014(8) -0.0024(8)
C11 0.0820(16) 0.0637(14) 0.0852(16) -0.0024(12) -0.0122(13) -0.0173(12)

loop_
_atom_type_symbol
_atom_type_description
_atom_type_scat_dispersion_real
_atom_type_scat_dispersion_imag
_atom_type_scat_source
C C 0.0033 0.0016 'International Tables Vol C Tables 4.2.6.8 and 6.1.1.4'
H H 0.0000 0.0000 'International Tables Vol C Tables 4.2.6.8 and 6.1.1.4'
N N 0.0061 0.0033 'International Tables Vol C Tables 4.2.6.8 and 6.1.1.4'
O O 0.0106 0.0060 'International Tables Vol C Tables 4.2.6.8 and 6.1.1.4'

loop_
_geom_angle_atom_site_label_1
_geom_angle_atom_site_label_2
_geom_angle_atom_site_label_3
_geom_angle_site_symmetry_1
_geom_angle_site_symmetry_3
_geom_angle
_geom_angle_publ_flag
C4 O1 H1 . . 113.6(19) ?
C2 C1 H1A . . 123.4 ?
N2 C1 H1A . . 123.4 ?
N2 C1 C2 . . 113.11(18) ?
N2 N1 C5 . . 119.63(15) ?
C3 N1 N2 . . 111.84(16) ?
C3 N1 C5 . . 128.51(15) ?
C1 C2 C4 . . 129.42(19) ?
C3 C2 C1 . . 104.13(18) ?
C3 C2 C4 . . 126.45(18) ?
C1 N2 N1 . . 103.90(16) ?
C8 O3 C11 . . 118.03(17) ?
N1 C3 C2 . . 106.99(16) ?
N1 C3 N3 . . 123.35(18) ?
N3 C3 C2 . . 129.65(19) ?
C3 N3 H3A . . 114.1(14) ?
C3 N3 H3B . . 121.7(15) ?
H3A N3 H3B . . 124(2) ?
O1 C4 C2 . . 116.02(18) ?
O2 C4 O1 . . 121.64(19) ?
O2 C4 C2 . . 122.34(18) ?
C6 C5 N1 . . 120.85(16) ?
C10 C5 N1 . . 119.05(16) ?
C10 C5 C6 . . 120.09(19) ?
C5 C6 H6 . . 120.2 ?
C7 C6 C5 . . 119.65(17) ?
C7 C6 H6 . . 120.2 ?
C6 C7 H7 . . 119.8 ?
C6 C7 C8 . . 120.44(18) ?
C8 C7 H7 . . 119.8 ?
O3 C8 C7 . . 115.24(17) ?
O3 C8 C9 . . 125.16(17) ?
C9 C8 C7 . . 119.60(19) ?
C8 C9 H9 . . 120.2 ?
C10 C9 C8 . . 119.65(17) ?
C10 C9 H9 . . 120.2 ?
C5 C10 H10 . . 119.7 ?
C9 C10 C5 . . 120.54(17) ?
C9 C10 H10 . . 119.7 ?
O3 C11 H11A . . 109.5 ?
O3 C11 H11B . . 109.5 ?
O3 C11 H11C . . 109.5 ?
H11A C11 H11B . . 109.5 ?
H11A C11 H11C . . 109.5 ?
H11B C11 H11C . . 109.5 ?

loop_
_geom_bond_atom_site_label_1
_geom_bond_atom_site_label_2
_geom_bond_site_symmetry_2
_geom_bond_distance
_geom_bond_publ_flag
O1 H1 . 0.901(17) ?
O1 C4 . 1.316(2) ?
C1 H1A . 0.9500 ?
C1 C2 . 1.415(3) ?
C1 N2 . 1.311(3) ?
N1 N2 . 1.397(2) ?
N1 C3 . 1.348(2) ?
N1 C5 . 1.424(2) ?
C2 C3 . 1.392(3) ?
C2 C4 . 1.427(3) ?
O2 C4 . 1.255(2) ?
O3 C8 . 1.362(2) ?
O3 C11 . 1.433(3) ?
C3 N3 . 1.353(2) ?
N3 H3A . 0.87(2) ?
N3 H3B . 0.90(2) ?
C5 C6 . 1.386(2) ?
C5 C10 . 1.379(2) ?
C6 H6 . 0.9500 ?
C6 C7 . 1.376(3) ?
C7 H7 . 0.9500 ?
C7 C8 . 1.391(3) ?
C8 C9 . 1.389(3) ?
C9 H9 . 0.9500 ?
C9 C10 . 1.378(3) ?
C10 H10 . 0.9500 ?
C11 H11A . 0.9800 ?
C11 H11B . 0.9800 ?
C11 H11C . 0.9800 ?

loop_
_geom_hbond_atom_site_label_D
_geom_hbond_atom_site_label_H
_geom_hbond_atom_site_label_A
_geom_hbond_site_symmetry_A
_geom_hbond_distance_DH
_geom_hbond_distance_HA
_geom_hbond_distance_DA
_geom_hbond_angle_DHA
_geom_hbond_publ_flag
N3 H3A O2 . 0.87(2) 2.32(2) 2.941(3) 128.5(18) yes
O1 H1 O2 3_656 0.901(17) 1.750(17) 2.649(2) 176(3) yes

loop_
_geom_torsion_atom_site_label_1
_geom_torsion_atom_site_label_2
_geom_torsion_atom_site_label_3
_geom_torsion_atom_site_label_4
_geom_torsion_site_symmetry_1
_geom_torsion_site_symmetry_2
_geom_torsion_site_symmetry_3
_geom_torsion_site_symmetry_4
_geom_torsion
_geom_torsion_publ_flag
C1 C2 C3 N1 . . . . -1.5(2) ?
C1 C2 C3 N3 . . . . 177.56(19) ?
C1 C2 C4 O1 . . . . 2.3(3) ?
C1 C2 C4 O2 . . . . -178.46(19) ?
N1 C5 C6 C7 . . . . 179.75(16) ?
N1 C5 C10 C9 . . . . -178.75(16) ?
C2 C1 N2 N1 . . . . 0.0(2) ?
N2 C1 C2 C3 . . . . 0.9(2) ?
N2 C1 C2 C4 . . . . -178.6(2) ?
N2 N1 C3 C2 . . . . 1.6(2) ?
N2 N1 C3 N3 . . . . -177.50(17) ?
N2 N1 C5 C6 . . . . -127.58(18) ?
N2 N1 C5 C10 . . . . 51.4(2) ?
O3 C8 C9 C10 . . . . -177.11(18) ?
C3 N1 N2 C1 . . . . -1.0(2) ?
C3 N1 C5 C6 . . . . 54.3(3) ?
C3 N1 C5 C10 . . . . -126.71(19) ?
C3 C2 C4 O1 . . . . -177.21(18) ?
C3 C2 C4 O2 . . . . 2.1(3) ?
C4 C2 C3 N1 . . . . 178.11(18) ?
C4 C2 C3 N3 . . . . -2.9(3) ?
C5 N1 N2 C1 . . . . -179.45(17) ?
C5 N1 C3 C2 . . . . 179.87(16) ?
C5 N1 C3 N3 . . . . 0.8(3) ?
C5 C6 C7 C8 . . . . -0.2(3) ?
C6 C5 C10 C9 . . . . 0.3(3) ?
C6 C7 C8 O3 . . . . 178.16(17) ?
C6 C7 C8 C9 . . . . -1.3(3) ?
C7 C8 C9 C10 . . . . 2.3(3) ?
C8 C9 C10 C5 . . . . -1.8(3) ?
C10 C5 C6 C7 . . . . 0.8(3) ?
C11 O3 C8 C7 . . . . 180.00(19) ?
C11 O3 C8 C9 . . . . -0.5(3) ?

_cod_database_fobs_code 2244041
